data_8101121
loop_
_publ_author_name
'Meenakshi, C.'
'Ramamoorthy, V.'
'Muthusubramanian, S.'
'Sivasubramanian, S.'
'Ziegler, T.'
'Lex, J.'

_publ_section_title
;
Crystal structure of 2-phenyl-2-cyclohexene-1-one oxime, C~12~H~13~NO
;
_journal_issue 4
_journal_name_full 'Zeitschrift f\"ur Kristallographie - New Crystal Structures'
_journal_page_first 649
_journal_page_last 650
_journal_volume 216
_journal_year 2001
_chemical_formula_structural 'C12 H13 N O'
_chemical_formula_sum 'C12 H13 N O'
_chemical_formula_weight 187.23
_chemical_melting_point 431
_space_group_IT_number 2
_symmetry_cell_setting triclinic
_symmetry_space_group_name_Hall '-P 1'
_symmetry_space_group_name_H-M 'P -1'
_cell_angle_alpha 68.40(1)
_cell_angle_beta 77.04(1)
_cell_angle_gamma 76.21(1)
_cell_formula_units_Z 2
_cell_length_a 6.276(1)
_cell_length_b 8.914(1)
_cell_length_c 10.151(1)
_cell_measurement_temperature 293(2)
_cell_volume 506.90(11)
_diffrn_ambient_temperature 293(2)
_exptl_crystal_density_diffrn 1.227
_cod_database_code 8101121

loop_
_symmetry_equiv_pos_as_xyz
'x, y, z'
'-x, -y, -z'

loop_
_atom_site_label
_atom_site_type_symbol
_atom_site_fract_x
_atom_site_fract_y
_atom_site_fract_z
_atom_site_U_iso_or_equiv
_atom_site_adp_type
_atom_site_occupancy
_atom_site_symmetry_multiplicity
_atom_site_calc_flag
_atom_site_refinement_flags
_atom_site_disorder_assembly
_atom_site_disorder_group
C1 C 0.28257(18) 0.22255(14) 0.34726(12) 0.0412(3) Uani 1 2 d . . .
C2 C 0.38117(18) 0.28387(14) 0.43256(12) 0.0411(3) Uani 1 2 d . . .
C3 C 0.5495(2) 0.36671(15) 0.36903(14) 0.0491(3) Uani 1 2 d . . .
C4 C 0.6537(2) 0.39971(19) 0.21556(15) 0.0565(3) Uani 1 2 d . . .
C5 C 0.5985(2) 0.28817(19) 0.15075(15) 0.0569(3) Uani 1 2 d . . .
C6 C 0.3532(2) 0.2774(2) 0.18766(13) 0.0546(3) Uani 1 2 d . . .
C1' C 0.29251(19) 0.25276(14) 0.58751(12) 0.0421(3) Uani 1 2 d . . .
C2' C 0.4361(2) 0.18907(16) 0.68858(14) 0.0520(3) Uani 1 2 d . . .
C3' C 0.3556(3) 0.16316(19) 0.83282(16) 0.0653(4) Uani 1 2 d . . .
C4' C 0.1318(3) 0.1987(2) 0.87843(16) 0.0705(4) Uani 1 2 d . . .
C5' C -0.0124(3) 0.2637(2) 0.77903(16) 0.0675(4) Uani 1 2 d . . .
C6' C 0.0662(2) 0.29078(18) 0.63543(15) 0.0537(3) Uani 1 2 d . . .
N N 0.14449(15) 0.12428(12) 0.41567(10) 0.0432(3) Uani 1 2 d . . .
O O 0.05970(15) 0.07237(12) 0.32520(10) 0.0529(3) Uani 1 2 d . . .
H3 H 0.609(2) 0.4119(18) 0.4271(14) 0.055(4) Uiso 1 2 d . . .
H4A H 0.602(3) 0.515(2) 0.1609(17) 0.071(4) Uiso 1 2 d . . .
H4B H 0.816(3) 0.389(2) 0.2102(17) 0.070(4) Uiso 1 2 d . . .
H5A H 0.643(3) 0.325(2) 0.0469(18) 0.073(4) Uiso 1 2 d . . .
H5B H 0.684(2) 0.176(2) 0.1879(15) 0.060(4) Uiso 1 2 d . . .
H6A H 0.261(3) 0.387(2) 0.1470(17) 0.071(5) Uiso 1 2 d . . .
H6B H 0.321(3) 0.200(2) 0.1512(17) 0.069(4) Uiso 1 2 d . . .
H2' H 0.593(3) 0.1606(18) 0.6567(15) 0.064(4) Uiso 1 2 d . . .
H3' H 0.462(3) 0.122(2) 0.8970(19) 0.085(5) Uiso 1 2 d . . .
H4' H 0.072(3) 0.182(2) 0.979(2) 0.086(5) Uiso 1 2 d . . .
H5' H -0.175(3) 0.288(2) 0.812(2) 0.095(6) Uiso 1 2 d . . .
H6' H -0.035(3) 0.3360(19) 0.5663(16) 0.067(4) Uiso 1 2 d . . .
H1O H -0.029(3) 0.001(3) 0.392(2) 0.094(6) Uiso 1 2 d . . .

loop_
_atom_site_aniso_label
_atom_site_aniso_U_11
_atom_site_aniso_U_22
_atom_site_aniso_U_33
_atom_site_aniso_U_23
_atom_site_aniso_U_13
_atom_site_aniso_U_12
C1 0.0409(6) 0.0439(6) 0.0398(6) -0.0143(5) -0.0029(4) -0.0115(5)
C2 0.0403(6) 0.0410(6) 0.0437(6) -0.0161(5) -0.0031(5) -0.0101(4)
C3 0.0460(6) 0.0508(7) 0.0558(7) -0.0223(6) -0.0017(5) -0.0164(5)
C4 0.0491(7) 0.0584(8) 0.0597(8) -0.0174(7) 0.0069(6) -0.0228(6)
C5 0.0579(8) 0.0650(9) 0.0450(7) -0.0184(6) 0.0076(6) -0.0193(7)
C6 0.0610(8) 0.0664(9) 0.0391(7) -0.0149(6) -0.0021(6) -0.0256(7)
C1' 0.0466(6) 0.0407(6) 0.0445(6) -0.0184(5) -0.0031(5) -0.0141(5)
C2' 0.0555(8) 0.0498(7) 0.0536(7) -0.0184(6) -0.0112(6) -0.0094(6)
C3' 0.0877(11) 0.0629(9) 0.0506(8) -0.0151(7) -0.0215(8) -0.0184(8)
C4' 0.0921(12) 0.0831(11) 0.0473(8) -0.0293(8) 0.0065(8) -0.0389(9)
C5' 0.0606(9) 0.0943(11) 0.0625(9) -0.0458(8) 0.0106(7) -0.0276(8)
C6' 0.0488(7) 0.0678(8) 0.0530(7) -0.0301(6) -0.0021(6) -0.0145(6)
N 0.0446(5) 0.0497(5) 0.0417(5) -0.0187(4) -0.0057(4) -0.0152(4)
O 0.0582(5) 0.0649(6) 0.0478(5) -0.0225(4) -0.0083(4) -0.0265(4)

loop_
_geom_bond_atom_site_label_1
_geom_bond_atom_site_label_2
_geom_bond_distance
_geom_bond_site_symmetry_2
_geom_bond_publ_flag
C1 N 1.2824(14) . ?
C1 C2 1.4771(15) . ?
C1 C6 1.5028(16) . ?
C2 C3 1.3391(16) . ?
C2 C1' 1.4901(16) . ?
C3 C4 1.4961(18) . ?
C4 C5 1.513(2) . ?
C5 C6 1.5177(19) . ?
C1' C2' 1.3890(17) . ?
C1' C6' 1.3967(17) . ?
C2' C3' 1.388(2) . ?
C3' C4' 1.376(2) . ?
C4' C5' 1.379(2) . ?
C5' C6' 1.3790(19) . ?
N O 1.4107(11) . ?

loop_
_cod_related_entry_id
_cod_related_entry_database
_cod_related_entry_code
1 ChemSpider 4908318
